data_2226497
loop_
_publ_author_name
'Hang, Zhi-Xi'
'Dong, Bo'
'Wang, Xing-Wen'

_publ_section_title
;
 2-[(2-Hydroxy-4-methoxybenzylidene)azaniumyl]benzoate monohydrate
;
_journal_coeditor_code HB5506
_journal_issue 7
_journal_name_full 'Acta Crystallographica Section E'
_journal_page_first o1776
_journal_paper_doi 10.1107/S1600536810023949
_journal_volume 66
_journal_year 2010
_chemical_formula_iupac 'C15 H13 N O4, H2 O'
_chemical_formula_moiety 'C15 H13 N O4, H2 O'
_chemical_formula_sum 'C15 H15 N O5'
_chemical_formula_weight 289.28
_chemical_name_systematic
;
2-[(2-Hydroxy-4-methoxybenzylidene)azaniumyl]benzoate monohydrate
;
_space_group_IT_number 2
_symmetry_cell_setting triclinic
_symmetry_space_group_name_Hall '-P 1'
_symmetry_space_group_name_H-M 'P -1'
_atom_sites_solution_hydrogens geom
_atom_sites_solution_primary direct
_atom_sites_solution_secondary difmap
_audit_creation_method SHELXL-97
_cell_angle_alpha 111.312(2)
_cell_angle_beta 93.084(3)
_cell_angle_gamma 117.500(2)
_cell_formula_units_Z 2
_cell_length_a 8.7240(5)
_cell_length_b 8.9252(4)
_cell_length_c 10.7967(5)
_cell_measurement_reflns_used 1109
_cell_measurement_temperature 298(2)
_cell_measurement_theta_max 26.2
_cell_measurement_theta_min 2.6
_cell_volume 669.24(6)
_computing_cell_refinement 'SAINT (Bruker, 2002)'
_computing_data_collection 'SMART (Bruker, 2002)'
_computing_data_reduction 'SAINT (Bruker, 2002)'
_computing_molecular_graphics 'SHELXTL (Sheldrick, 2008)'
_computing_publication_material 'SHELXL97 (Sheldrick, 2008)'
_computing_structure_refinement 'SHELXL97 (Sheldrick, 2008)'
_computing_structure_solution 'SHELXS97 (Sheldrick, 2008)'
_diffrn_ambient_temperature 298(2)
_diffrn_measured_fraction_theta_full 0.962
_diffrn_measured_fraction_theta_max 0.962
_diffrn_measurement_device_type 'Bruker SMART CCD'
_diffrn_measurement_method '\w scans'
_diffrn_radiation_monochromator graphite
_diffrn_radiation_source 'fine-focus sealed tube'
_diffrn_radiation_type MoK\a
_diffrn_radiation_wavelength 0.71073
_diffrn_reflns_av_R_equivalents 0.0131
_diffrn_reflns_av_sigmaI/netI 0.0303
_diffrn_reflns_limit_h_max 11
_diffrn_reflns_limit_h_min -6
_diffrn_reflns_limit_k_max 11
_diffrn_reflns_limit_k_min -11
_diffrn_reflns_limit_l_max 13
_diffrn_reflns_limit_l_min -13
_diffrn_reflns_number 4045
_diffrn_reflns_theta_full 27.00
_diffrn_reflns_theta_max 27.00
_diffrn_reflns_theta_min 2.10
_diffrn_standards_number 0
_exptl_absorpt_coefficient_mu 0.109
_exptl_absorpt_correction_T_max 0.970
_exptl_absorpt_correction_T_min 0.968
_exptl_absorpt_correction_type multi-scan
_exptl_absorpt_process_details '(SADABS; Sheldrick, 1996)'
_exptl_crystal_colour colorless
_exptl_crystal_density_diffrn 1.436
_exptl_crystal_density_method 'not measured'
_exptl_crystal_description block
_exptl_crystal_F_000 304
_exptl_crystal_size_max 0.30
_exptl_crystal_size_mid 0.28
_exptl_crystal_size_min 0.28
_refine_diff_density_max 0.146
_refine_diff_density_min -0.180
_refine_ls_extinction_method none
_refine_ls_goodness_of_fit_ref 1.077
_refine_ls_hydrogen_treatment mixed
_refine_ls_matrix_type full
_refine_ls_number_parameters 203
_refine_ls_number_reflns 2810
_refine_ls_number_restraints 5
_refine_ls_restrained_S_all 1.077
_refine_ls_R_factor_all 0.0643
_refine_ls_R_factor_gt 0.0431
_refine_ls_shift/su_max 0.000
_refine_ls_shift/su_mean 0.000
_refine_ls_structure_factor_coef Fsqd
_refine_ls_weighting_details 'calc w=1/[\s^2^(Fo^2^)+(0.0595P)^2^+0.0161P] where P=(Fo^2^+2Fc^2^)/3'
_refine_ls_weighting_scheme calc
_refine_ls_wR_factor_gt 0.1093
_refine_ls_wR_factor_ref 0.1218
_reflns_number_gt 1992
_reflns_number_total 2810
_reflns_threshold_expression I>2\s(I)
_cod_data_source_file hb5506.cif
_cod_data_source_block I
_cod_database_code 2226497
_cod_database_fobs_code 2226497

loop_
_symmetry_equiv_pos_as_xyz
'x, y, z'
'-x, -y, -z'

loop_
_atom_site_type_symbol
_atom_site_label
_atom_site_fract_x
_atom_site_fract_y
_atom_site_fract_z
_atom_site_U_iso_or_equiv
_atom_site_adp_type
_atom_site_calc_flag
_atom_site_refinement_flags
_atom_site_occupancy
_atom_site_disorder_assembly
_atom_site_disorder_group
N N1 0.91763(18) 0.38037(19) 0.21508(14) 0.0364(3) Uani d D 1 . .
O O1 0.65275(15) 0.22394(15) -0.01717(12) 0.0446(3) Uani d D 1 . .
O O2 0.65944(15) 0.04540(16) 0.17602(12) 0.0491(3) Uani d . 1 . .
O O3 0.65792(17) -0.01967(18) 0.35525(13) 0.0611(4) Uani d . 1 . .
O O4 0.59187(15) 0.62901(16) -0.17000(12) 0.0459(3) Uani d . 1 . .
O O5 0.68483(19) 0.0450(2) 0.63223(16) 0.0715(5) Uani d D 1 . .
C C1 0.8648(2) 0.5485(2) 0.10069(16) 0.0356(4) Uani d . 1 . .
C C2 0.7092(2) 0.3956(2) -0.00735(16) 0.0341(4) Uani d . 1 . .
C C3 0.6248(2) 0.4303(2) -0.09650(16) 0.0364(4) Uani d . 1 . .
H H3 0.5244 0.3306 -0.1682 0.044 Uiso calc R 1 . .
C C4 0.6884(2) 0.6120(2) -0.07994(16) 0.0371(4) Uani d . 1 . .
C C5 0.8428(2) 0.7642(2) 0.02468(18) 0.0431(4) Uani d . 1 . .
H H5 0.8866 0.8859 0.0346 0.052 Uiso calc R 1 . .
C C6 0.9272(2) 0.7302(2) 0.11142(18) 0.0430(4) Uani d . 1 . .
H H6 1.0301 0.8309 0.1805 0.052 Uiso calc R 1 . .
C C7 0.9597(2) 0.5313(2) 0.19950(17) 0.0377(4) Uani d . 1 . .
H H7 1.0645 0.6404 0.2605 0.045 Uiso calc R 1 . .
C C8 1.0163(2) 0.3714(2) 0.31829(16) 0.0371(4) Uani d . 1 . .
C C9 0.9308(2) 0.2225(2) 0.35416(16) 0.0381(4) Uani d . 1 . .
C C10 1.0311(2) 0.2180(3) 0.45585(19) 0.0486(5) Uani d . 1 . .
H H10 0.9764 0.1205 0.4813 0.058 Uiso calc R 1 . .
C C11 1.2094(3) 0.3539(3) 0.5200(2) 0.0542(5) Uani d . 1 . .
H H11 1.2743 0.3465 0.5865 0.065 Uiso calc R 1 . .
C C12 1.2902(2) 0.5003(3) 0.48467(19) 0.0520(5) Uani d . 1 . .
H H12 1.4098 0.5937 0.5289 0.062 Uiso calc R 1 . .
C C13 1.1959(2) 0.5100(2) 0.38442(18) 0.0449(4) Uani d . 1 . .
H H13 1.2520 0.6092 0.3608 0.054 Uiso calc R 1 . .
C C14 0.7341(2) 0.0706(2) 0.29112(17) 0.0408(4) Uani d . 1 . .
C C15 0.6600(3) 0.8098(3) -0.1699(2) 0.0545(5) Uani d . 1 . .
H H15A 0.6832 0.9017 -0.0787 0.082 Uiso calc R 1 . .
H H15B 0.5730 0.8035 -0.2330 0.082 Uiso calc R 1 . .
H H15C 0.7693 0.8447 -0.1978 0.082 Uiso calc R 1 . .
H H5B 0.675(3) 0.022(3) 0.5468(12) 0.080 Uiso d D 1 . .
H H5A 0.591(2) 0.046(3) 0.648(2) 0.080 Uiso d D 1 . .
H H1 0.8112(18) 0.2707(19) 0.166(2) 0.080 Uiso d D 1 . .
H H1A 0.5504(18) 0.145(3) -0.0780(19) 0.080 Uiso d D 1 . .

loop_
_atom_site_aniso_label
_atom_site_aniso_U_11
_atom_site_aniso_U_22
_atom_site_aniso_U_33
_atom_site_aniso_U_12
_atom_site_aniso_U_13
_atom_site_aniso_U_23
N1 0.0349(8) 0.0350(8) 0.0348(7) 0.0161(6) 0.0043(6) 0.0143(6)
O1 0.0436(7) 0.0320(6) 0.0458(7) 0.0131(5) -0.0044(5) 0.0157(5)
O2 0.0443(7) 0.0412(7) 0.0466(7) 0.0112(5) -0.0061(6) 0.0213(6)
O3 0.0562(8) 0.0592(8) 0.0482(8) 0.0121(7) 0.0074(6) 0.0288(7)
O4 0.0474(7) 0.0416(7) 0.0490(7) 0.0213(6) 0.0037(6) 0.0238(6)
O5 0.0548(9) 0.0918(11) 0.0524(9) 0.0265(9) 0.0044(7) 0.0331(9)
C1 0.0335(8) 0.0346(9) 0.0336(8) 0.0154(7) 0.0053(7) 0.0135(7)
C2 0.0337(8) 0.0306(8) 0.0361(9) 0.0151(7) 0.0096(7) 0.0148(7)
C3 0.0325(8) 0.0326(8) 0.0355(9) 0.0127(7) 0.0043(7) 0.0127(7)
C4 0.0375(9) 0.0389(9) 0.0383(9) 0.0203(8) 0.0106(7) 0.0196(8)
C5 0.0433(10) 0.0328(9) 0.0494(10) 0.0155(8) 0.0090(8) 0.0202(8)
C6 0.0397(9) 0.0320(9) 0.0419(10) 0.0098(7) 0.0028(7) 0.0137(7)
C7 0.0339(9) 0.0342(9) 0.0366(9) 0.0135(7) 0.0056(7) 0.0131(7)
C8 0.0375(9) 0.0398(9) 0.0324(8) 0.0225(8) 0.0060(7) 0.0114(7)
C9 0.0403(9) 0.0407(9) 0.0338(9) 0.0239(8) 0.0072(7) 0.0133(7)
C10 0.0517(11) 0.0553(11) 0.0456(10) 0.0313(10) 0.0098(8) 0.0246(9)
C11 0.0513(11) 0.0727(13) 0.0441(11) 0.0381(11) 0.0041(9) 0.0241(10)
C12 0.0379(10) 0.0631(12) 0.0454(11) 0.0255(9) 0.0019(8) 0.0164(10)
C13 0.0374(9) 0.0456(10) 0.0439(10) 0.0192(8) 0.0061(8) 0.0157(8)
C14 0.0441(10) 0.0373(9) 0.0395(9) 0.0207(8) 0.0068(8) 0.0163(8)
C15 0.0688(13) 0.0461(11) 0.0553(12) 0.0315(10) 0.0085(10) 0.0275(9)

loop_
_atom_type_symbol
_atom_type_description
_atom_type_scat_dispersion_real
_atom_type_scat_dispersion_imag
_atom_type_scat_source
C C 0.0033 0.0016 'International Tables Vol C Tables 4.2.6.8 and 6.1.1.4'
H H 0.0000 0.0000 'International Tables Vol C Tables 4.2.6.8 and 6.1.1.4'
N N 0.0061 0.0033 'International Tables Vol C Tables 4.2.6.8 and 6.1.1.4'
O O 0.0106 0.0060 'International Tables Vol C Tables 4.2.6.8 and 6.1.1.4'

loop_
_geom_angle_atom_site_label_1
_geom_angle_atom_site_label_2
_geom_angle_atom_site_label_3
_geom_angle_site_symmetry_1
_geom_angle_site_symmetry_3
_geom_angle
_geom_angle_publ_flag
C7 N1 C8 . . 125.26(14) ?
C7 N1 H1 . . 121.8(13) ?
C8 N1 H1 . . 112.5(13) ?
C2 O1 H1A . . 109.4(15) ?
C4 O4 C15 . . 118.67(13) ?
H5B O5 H5A . . 105.0(17) ?
C6 C1 C7 . . 117.43(14) ?
C6 C1 C2 . . 117.96(14) ?
C7 C1 C2 . . 124.60(14) ?
O1 C2 C3 . . 123.29(14) ?
O1 C2 C1 . . 117.29(14) ?
C3 C2 C1 . . 119.42(14) ?
C2 C3 C4 . . 120.63(14) ?
C2 C3 H3 . . 119.7 ?
C4 C3 H3 . . 119.7 ?
O4 C4 C3 . . 115.29(14) ?
O4 C4 C5 . . 123.87(14) ?
C3 C4 C5 . . 120.83(14) ?
C6 C5 C4 . . 118.62(15) ?
C6 C5 H5 . . 120.7 ?
C4 C5 H5 . . 120.7 ?
C5 C6 C1 . . 122.51(15) ?
C5 C6 H6 . . 118.7 ?
C1 C6 H6 . . 118.7 ?
N1 C7 C1 . . 127.47(15) ?
N1 C7 H7 . . 116.3 ?
C1 C7 H7 . . 116.3 ?
C13 C8 C9 . . 120.22(15) ?
C13 C8 N1 . . 120.48(15) ?
C9 C8 N1 . . 119.29(14) ?
C10 C9 C8 . . 117.87(16) ?
C10 C9 C14 . . 118.71(16) ?
C8 C9 C14 . . 123.39(15) ?
C11 C10 C9 . . 121.89(18) ?
C11 C10 H10 . . 119.1 ?
C9 C10 H10 . . 119.1 ?
C12 C11 C10 . . 119.34(17) ?
C12 C11 H11 . . 120.3 ?
C10 C11 H11 . . 120.3 ?
C11 C12 C13 . . 120.63(17) ?
C11 C12 H12 . . 119.7 ?
C13 C12 H12 . . 119.7 ?
C12 C13 C8 . . 120.03(17) ?
C12 C13 H13 . . 120.0 ?
C8 C13 H13 . . 120.0 ?
O3 C14 O2 . . 124.52(16) ?
O3 C14 C9 . . 118.27(15) ?
O2 C14 C9 . . 117.21(15) ?
O4 C15 H15A . . 109.5 ?
O4 C15 H15B . . 109.5 ?
H15A C15 H15B . . 109.5 ?
O4 C15 H15C . . 109.5 ?
H15A C15 H15C . . 109.5 ?
H15B C15 H15C . . 109.5 ?

loop_
_geom_bond_atom_site_label_1
_geom_bond_atom_site_label_2
_geom_bond_site_symmetry_2
_geom_bond_distance
_geom_bond_publ_flag
N1 C7 . 1.301(2) ?
N1 C8 . 1.420(2) ?
N1 H1 . 0.912(9) ?
O1 C2 . 1.3346(18) ?
O1 H1A . 0.863(10) ?
O2 C14 . 1.2625(19) ?
O3 C14 . 1.237(2) ?
O4 C4 . 1.3474(18) ?
O4 C15 . 1.438(2) ?
O5 H5B . 0.858(9) ?
O5 H5A . 0.851(9) ?
C1 C6 . 1.408(2) ?
C1 C7 . 1.410(2) ?
C1 C2 . 1.424(2) ?
C2 C3 . 1.384(2) ?
C3 C4 . 1.384(2) ?
C3 H3 . 0.9300 ?
C4 C5 . 1.403(2) ?
C5 C6 . 1.360(2) ?
C5 H5 . 0.9300 ?
C6 H6 . 0.9300 ?
C7 H7 . 0.9300 ?
C8 C13 . 1.393(2) ?
C8 C9 . 1.400(2) ?
C9 C10 . 1.391(2) ?
C9 C14 . 1.517(2) ?
C10 C11 . 1.379(3) ?
C10 H10 . 0.9300 ?
C11 C12 . 1.375(3) ?
C11 H11 . 0.9300 ?
C12 C13 . 1.377(2) ?
C12 H12 . 0.9300 ?
C13 H13 . 0.9300 ?
C15 H15A . 0.9600 ?
C15 H15B . 0.9600 ?
C15 H15C . 0.9600 ?

loop_
_geom_hbond_atom_site_label_D
_geom_hbond_atom_site_label_H
_geom_hbond_atom_site_label_A
_geom_hbond_site_symmetry_A
_geom_hbond_distance_DH
_geom_hbond_distance_HA
_geom_hbond_distance_DA
_geom_hbond_angle_DHA
N1 H1 O1 . 0.912(9) 2.137(19) 2.7257(17) 121.4(17)
N1 H1 O2 . 0.912(9) 1.877(16) 2.6366(17) 139.3(19)
O1 H1A O2 2_655 0.863(10) 1.724(11) 2.5675(16) 165(2)
O5 H5A O3 2_656 0.851(9) 2.068(11) 2.907(2) 169(2)
O5 H5B O3 . 0.858(9) 1.948(9) 2.806(2) 178(2)

loop_
_cod_related_entry_id
_cod_related_entry_database
_cod_related_entry_code
1 ChemSpider 30656122
